data_4086917
loop_
_publ_author_name
'Jian, Zhongbao'
'Daniliuc, Constantin G.'
'Kehr, Gerald'
'Erker, Gerhard'

_publ_section_title
;
 Frustrated Lewis Pair vs Metal--Carbon \s-Bond Insertion Chemistry at an
 o-Phenylene-Bridged Cp2Zr+/PPh2 System
;
_journal_issue 2
_journal_name_full Organometallics
_journal_page_first 424
_journal_paper_doi 10.1021/acs.organomet.6b00828
_journal_volume 36
_journal_year 2017
_chemical_formula_sum 'C65 H46 B F20 N2 P Zr'
_chemical_formula_weight 1368.04
_space_group_crystal_system triclinic
_space_group_IT_number 2
_space_group_name_Hall '-P 1'
_space_group_name_H-M_alt 'P -1'
_symmetry_space_group_name_Hall '-P 1'
_symmetry_space_group_name_H-M 'P -1'
_atom_sites_solution_hydrogens geom
_cell_angle_alpha 76.795(2)
_cell_angle_beta 76.520(3)
_cell_angle_gamma 86.720(3)
_cell_formula_units_Z 2
_cell_length_a 11.3724(11)
_cell_length_b 16.2046(14)
_cell_length_c 19.6938(19)
_cell_measurement_reflns_used 9974
_cell_measurement_temperature 100.(2)
_cell_measurement_theta_max 26.2450
_cell_measurement_theta_min 2.2751
_cell_volume 3435.9(6)
_computing_cell_refinement 'SAINT V8.34A (Bruker AXS Inc., 2013)'
_computing_data_collection
;
APEX2 v.2014.1-1 (Bruker AXS Inc., 2014)

;
_computing_data_reduction 'SAINT V8.34A (Bruker AXS Inc., 2013)'
_computing_molecular_graphics 'XP (Sheldrick, 2014)'
_computing_publication_material 'SHELXL-2014 (Sheldrick, 2014)'
_computing_structure_refinement 'SHELXL-2014 (Sheldrick, 2014)'
_computing_structure_solution 'SHELXL-2014 (Sheldrick, 2014)'
_diffrn_ambient_temperature 100.(2)
_diffrn_detector_area_resol_mean 10.4167
_diffrn_measured_fraction_theta_full 0.995
_diffrn_measured_fraction_theta_max 0.995
_diffrn_measurement_device_type 'Bruker D8 Venture PHOTON 100 CMOS'
_diffrn_measurement_method 'omega and phi scans'
_diffrn_radiation_monochromator 'MX mirror'
_diffrn_radiation_type 'Mo K\a'
_diffrn_radiation_wavelength 0.71073
_diffrn_reflns_av_R_equivalents 0.0640
_diffrn_reflns_av_unetI/netI 0.0518
_diffrn_reflns_limit_h_max 13
_diffrn_reflns_limit_h_min -13
_diffrn_reflns_limit_k_max 19
_diffrn_reflns_limit_k_min -19
_diffrn_reflns_limit_l_max 23
_diffrn_reflns_limit_l_min -23
_diffrn_reflns_number 59383
_diffrn_reflns_theta_full 25.03
_diffrn_reflns_theta_max 25.03
_diffrn_reflns_theta_min 2.25
_diffrn_source 'Mo ImS'
_diffrn_source_type 'micro focus tube'
_exptl_absorpt_coefficient_mu 0.275
_exptl_absorpt_correction_T_max 0.98
_exptl_absorpt_correction_T_min 0.86
_exptl_absorpt_correction_type multi-scan
_exptl_absorpt_process_details
;
Bruker AXS (2014). SADABS, Version 2014/2, Bruker AXS Inc., Madison, Wisconsin,
USA.
;
_exptl_crystal_colour orange
_exptl_crystal_density_diffrn 1.322
_exptl_crystal_density_method 'not measured'
_exptl_crystal_description prism
_exptl_crystal_F_000 1380
_exptl_crystal_size_max 0.313
_exptl_crystal_size_mid 0.149
_exptl_crystal_size_min 0.081
_platon_squeeze_details
;
Two disordered solvent molecules (probably dichloromethane and pentane 
molecules) were found in the asymmetrical unit and could not be 
satisfactorily refined. The program SQUEEZE (A. L. Spek J. Appl. 
Cryst., 2003, 36, 7-13) was therefore used to remove mathematically 
the effect of the solvent. 
The quoted formula and derived parameters are not included the squeezed
solvent molecules.
;
_refine_diff_density_max 1.668
_refine_diff_density_min -0.899
_refine_ls_extinction_method none
_refine_ls_goodness_of_fit_ref 1.056
_refine_ls_hydrogen_treatment constr
_refine_ls_matrix_type full
_refine_ls_number_parameters 1237
_refine_ls_number_reflns 12096
_refine_ls_number_restraints 1339
_refine_ls_restrained_S_all 1.032
_refine_ls_R_factor_all 0.0989
_refine_ls_R_factor_gt 0.0757
_refine_ls_shift/su_max 0.000
_refine_ls_shift/su_mean 0.000
_refine_ls_structure_factor_coef Fsqd
_refine_ls_weighting_details 'w=1/[\s^2^(Fo^2^)+(0.0971P)^2^+12.5718P] where P=(Fo^2^+2Fc^2^)/3'
_refine_ls_weighting_scheme calc
_refine_ls_wR_factor_gt 0.1994
_refine_ls_wR_factor_ref 0.2122
_reflns_number_gt 9037
_reflns_number_total 12096
_reflns_threshold_expression 'I > 2\s(I)'
_cod_data_source_file om6b00828_si_002.cif
_cod_data_source_block erk8303
_cod_depositor_comments 'Adding full bibliography for 4086908--4086918.cif.'
_cod_database_code 4086917

loop_
_space_group_symop_operation_xyz
'x, y, z'
'-x, -y, -z'

loop_
_atom_site_type_symbol
_atom_site_label
_atom_site_fract_x
_atom_site_fract_y
_atom_site_fract_z
_atom_site_U_iso_or_equiv
_atom_site_adp_type
_atom_site_calc_flag
_atom_site_refinement_flags_adp
_atom_site_refinement_flags_occupancy
_atom_site_refinement_flags_posn
_atom_site_occupancy
_atom_site_disorder_assembly
_atom_site_disorder_group
Zr Zr1 0.05302(5) 0.25209(3) 0.37957(3) 0.02950(17) Uani d . . . 1.0 . .
N N2 -0.0482(4) 0.2994(3) 0.2961(2) 0.0357(11) Uani d . . . 1.0 . .
C C1 0.0358(5) 0.2709(3) 0.2476(3) 0.0359(13) Uani d . . D 1.0 . .
C C21 0.0535(10) 0.3528(6) 0.1210(5) 0.025(3) Uani d U P D 0.558(12) A 1
C C22 0.0071(12) 0.2835(7) 0.1749(5) 0.024(3) Uani d U P D 0.558(12) A 1
C C23 -0.0551(12) 0.2194(7) 0.1620(6) 0.032(3) Uani d U P D 0.558(12) A 1
H H23 -0.0864 0.1732 0.2003 0.038 Uiso calc U P R 0.558(12) A 1
C C24 -0.0722(12) 0.2220(7) 0.0943(5) 0.033(3) Uani d U P D 0.558(12) A 1
H H24 -0.1114 0.177 0.0849 0.039 Uiso calc U P R 0.558(12) A 1
C C25 -0.0305(12) 0.2921(6) 0.0407(6) 0.034(3) Uani d U P D 0.558(12) A 1
H H25 -0.0461 0.2973 -0.0054 0.041 Uiso calc U P R 0.558(12) A 1
C C26 0.0335(11) 0.3546(7) 0.0533(5) 0.030(3) Uani d U P D 0.558(12) A 1
H H26 0.065 0.4003 0.0147 0.036 Uiso calc U P R 0.558(12) A 1
P P1 0.1378(5) 0.4360(3) 0.1405(2) 0.0305(11) Uani d U P D 0.558(12) A 1
C C31 0.2336(11) 0.4772(7) 0.0510(6) 0.031(3) Uani d U P D 0.558(12) A 1
C C32 0.3282(12) 0.4274(8) 0.0238(6) 0.037(3) Uani d U P D 0.558(12) A 1
H H32 0.3402 0.3722 0.0507 0.044 Uiso calc U P R 0.558(12) A 1
C C33 0.4050(13) 0.4570(8) -0.0419(7) 0.046(4) Uani d U P D 0.558(12) A 1
H H33 0.4695 0.4219 -0.0591 0.055 Uiso calc U P R 0.558(12) A 1
C C34 0.3904(13) 0.5360(8) -0.0832(7) 0.036(3) Uani d U P D 0.558(12) A 1
H H34 0.4436 0.5556 -0.1284 0.043 Uiso calc U P R 0.558(12) A 1
C C35 0.2960(12) 0.5864(8) -0.0568(6) 0.035(3) Uani d U P D 0.558(12) A 1
H H35 0.283 0.6408 -0.0847 0.042 Uiso calc U P R 0.558(12) A 1
C C36 0.2202(12) 0.5580(8) 0.0101(6) 0.030(3) Uani d U P D 0.558(12) A 1
H H36 0.1582 0.5943 0.0283 0.036 Uiso calc U P R 0.558(12) A 1
C C41 0.0237(10) 0.5200(7) 0.1506(6) 0.027(3) Uani d U P D 0.558(12) A 1
C C42 0.0549(13) 0.5842(8) 0.1791(7) 0.041(3) Uani d U P D 0.558(12) A 1
H H42 0.1299 0.5823 0.1928 0.049 Uiso calc U P R 0.558(12) A 1
C C43 -0.0251(12) 0.6512(8) 0.1873(7) 0.048(3) Uani d U P D 0.558(12) A 1
H H43 -0.0031 0.6951 0.2067 0.058 Uiso calc U P R 0.558(12) A 1
C C44 -0.1364(13) 0.6564(8) 0.1683(7) 0.051(3) Uani d U P D 0.558(12) A 1
H H44 -0.1887 0.7033 0.1741 0.061 Uiso calc U P R 0.558(12) A 1
C C45 -0.1691(12) 0.5923(7) 0.1409(7) 0.040(3) Uani d U P D 0.558(12) A 1
H H45 -0.2452 0.5937 0.1285 0.047 Uiso calc U P R 0.558(12) A 1
C C46 -0.0872(11) 0.5245(8) 0.1318(6) 0.027(3) Uani d U P D 0.558(12) A 1
H H46 -0.1088 0.4808 0.1121 0.032 Uiso calc U P R 0.558(12) A 1
C C21A 0.0919(13) 0.3340(8) 0.1112(6) 0.026(4) Uani d U P D 0.442(12) A 2
C C22A 0.0401(14) 0.2696(8) 0.1687(6) 0.024(4) Uani d U P D 0.442(12) A 2
C C23A -0.0180(15) 0.2043(9) 0.1545(7) 0.030(4) Uani d U P D 0.442(12) A 2
H H23A -0.0512 0.1585 0.1927 0.037 Uiso calc U P R 0.442(12) A 2
C C24A -0.0282(16) 0.2051(10) 0.0855(7) 0.042(4) Uani d U P D 0.442(12) A 2
H H24A -0.0652 0.1587 0.0767 0.051 Uiso calc U P R 0.442(12) A 2
C C25A 0.0147(14) 0.2725(9) 0.0297(7) 0.032(3) Uani d U P D 0.442(12) A 2
H H25A 0.0005 0.2756 -0.0165 0.038 Uiso calc U P R 0.442(12) A 2
C C26A 0.0783(14) 0.3353(9) 0.0421(7) 0.031(4) Uani d U P D 0.442(12) A 2
H H26A 0.1133 0.3799 0.0034 0.038 Uiso calc U P R 0.442(12) A 2
P P1A 0.1808(7) 0.4140(4) 0.1289(3) 0.0320(14) Uani d U P D 0.442(12) A 2
C C31A 0.2735(15) 0.4579(8) 0.0390(7) 0.027(3) Uani d U P D 0.442(12) A 2
C C32A 0.3702(14) 0.4101(9) 0.0106(7) 0.033(4) Uani d U P D 0.442(12) A 2
H H32A 0.3868 0.3563 0.038 0.039 Uiso calc U P R 0.442(12) A 2
C C33A 0.4417(16) 0.4392(9) -0.0560(7) 0.036(4) Uani d U P D 0.442(12) A 2
H H33A 0.5041 0.4038 -0.0752 0.043 Uiso calc U P R 0.442(12) A 2
C C34A 0.4252(15) 0.5179(9) -0.0952(9) 0.036(4) Uani d U P D 0.442(12) A 2
H H34A 0.4759 0.5378 -0.1412 0.043 Uiso calc U P R 0.442(12) A 2
C C35A 0.3341(15) 0.5679(10) -0.0671(8) 0.031(4) Uani d U P D 0.442(12) A 2
H H35A 0.324 0.6238 -0.0933 0.037 Uiso calc U P R 0.442(12) A 2
C C36A 0.2561(15) 0.5383(9) -0.0011(7) 0.032(4) Uani d U P D 0.442(12) A 2
H H36A 0.1912 0.5729 0.0166 0.038 Uiso calc U P R 0.442(12) A 2
C C41A 0.0667(12) 0.4975(8) 0.1437(7) 0.025(3) Uani d U P D 0.442(12) A 2
C C42A 0.0996(15) 0.5555(9) 0.1784(8) 0.040(4) Uani d U P D 0.442(12) A 2
H H42A 0.1751 0.5509 0.1919 0.048 Uiso calc U P R 0.442(12) A 2
C C43A 0.0181(14) 0.6205(12) 0.1929(9) 0.047(4) Uani d U P D 0.442(12) A 2
H H43A 0.0387 0.6597 0.2175 0.057 Uiso calc U P R 0.442(12) A 2
C C44A -0.0920(16) 0.6299(11) 0.1727(9) 0.052(4) Uani d U P D 0.442(12) A 2
H H44A -0.1441 0.676 0.1819 0.063 Uiso calc U P R 0.442(12) A 2
C C45A -0.1250(15) 0.5710(11) 0.1388(8) 0.038(4) Uani d U P D 0.442(12) A 2
H H45A -0.2019 0.5742 0.1271 0.046 Uiso calc U P R 0.442(12) A 2
C C46A -0.0426(14) 0.5072(10) 0.1223(9) 0.033(4) Uani d U P D 0.442(12) A 2
H H46A -0.0616 0.4695 0.096 0.04 Uiso calc U P R 0.442(12) A 2
C C11 0.0498(5) 0.1222(3) 0.4759(3) 0.0384(13) Uani d . . . 1.0 . .
H H11 0.1207 0.1099 0.4941 0.046 Uiso calc U . R 1.0 . .
C C12 0.0255(6) 0.0933(3) 0.4186(3) 0.0410(14) Uani d . . . 1.0 . .
H H12 0.0754 0.0571 0.3921 0.049 Uiso calc U . R 1.0 . .
C C13 -0.0887(5) 0.1284(4) 0.4076(3) 0.0437(15) Uani d . . . 1.0 . .
H H13 -0.1276 0.1202 0.3719 0.052 Uiso calc U . R 1.0 . .
C C14 -0.1334(5) 0.1773(4) 0.4590(3) 0.0386(13) Uani d . . . 1.0 . .
H H14 -0.2075 0.208 0.4639 0.046 Uiso calc U . R 1.0 . .
C C15 -0.0480(5) 0.1725(4) 0.5020(3) 0.0371(12) Uani d . . . 1.0 . .
H H15 -0.0555 0.1986 0.5414 0.045 Uiso calc U . R 1.0 . .
C C16 0.1661(5) 0.3089(3) 0.4530(3) 0.0350(12) Uani d . . . 1.0 . .
H H16 0.1782 0.2735 0.4965 0.042 Uiso calc U . R 1.0 . .
C C17 0.2438(5) 0.3157(3) 0.3859(3) 0.0338(12) Uani d . . . 1.0 . .
H H17 0.317 0.285 0.3754 0.041 Uiso calc U . R 1.0 . .
C C18 0.1948(5) 0.3757(3) 0.3365(3) 0.0381(13) Uani d . . . 1.0 . .
H H18 0.2292 0.3933 0.2867 0.046 Uiso calc U . R 1.0 . .
C C19 0.0853(5) 0.4054(3) 0.3738(4) 0.0429(14) Uani d . . . 1.0 . .
H H19 0.0337 0.447 0.3533 0.051 Uiso calc U . R 1.0 . .
C C20 0.0653(5) 0.3641(4) 0.4453(4) 0.0431(14) Uani d . . . 1.0 . .
H H20 -0.0025 0.3711 0.4822 0.052 Uiso calc U . R 1.0 . .
N N1 0.1303(4) 0.2317(3) 0.2716(2) 0.0361(10) Uani d . . D 1.0 . .
C C51 0.2332(11) 0.2017(9) 0.2237(12) 0.042(6) Uani d U P D 0.494(15) B 1
H H51 0.2124 0.2012 0.1772 0.051 Uiso calc U P R 0.494(15) B 1
C C52 0.2662(15) 0.1120(9) 0.2601(9) 0.060(4) Uani d U P D 0.494(15) B 1
H H52A 0.1964 0.0739 0.27 0.072 Uiso calc U P R 0.494(15) B 1
H H52B 0.286 0.1131 0.3063 0.072 Uiso calc U P R 0.494(15) B 1
C C53 0.3755(15) 0.0786(10) 0.2114(10) 0.069(5) Uani d U P D 0.494(15) B 1
H H53A 0.3549 0.0739 0.1663 0.083 Uiso calc U P R 0.494(15) B 1
H H53B 0.3995 0.0218 0.2356 0.083 Uiso calc U P R 0.494(15) B 1
C C54 0.4796(12) 0.1420(11) 0.1955(8) 0.056(4) Uani d U P D 0.494(15) B 1
H H54A 0.502 0.1431 0.241 0.067 Uiso calc U P R 0.494(15) B 1
H H54B 0.551 0.122 0.1638 0.067 Uiso calc U P R 0.494(15) B 1
C C55 0.4484(10) 0.2312(8) 0.1605(7) 0.038(3) Uani d U P D 0.494(15) B 1
H H55A 0.4279 0.2317 0.1142 0.045 Uiso calc U P R 0.494(15) B 1
H H55B 0.5182 0.2692 0.1513 0.045 Uiso calc U P R 0.494(15) B 1
C C56 0.3407(8) 0.2611(8) 0.2110(5) 0.027(3) Uani d U P D 0.494(15) B 1
H H56A 0.3188 0.3198 0.19 0.032 Uiso calc U P R 0.494(15) B 1
H H56B 0.3617 0.2607 0.2572 0.032 Uiso calc U P R 0.494(15) B 1
C C51A 0.2364(11) 0.1978(9) 0.2256(11) 0.042(6) Uani d U P D 0.506(15) B 2
H H51A 0.2323 0.2217 0.1747 0.05 Uiso calc U P R 0.506(15) B 2
C C52A 0.2355(12) 0.1007(7) 0.2373(8) 0.048(4) Uani d U P D 0.506(15) B 2
H H52C 0.237 0.0752 0.2878 0.058 Uiso calc U P R 0.506(15) B 2
H H52D 0.1596 0.0831 0.2283 0.058 Uiso calc U P R 0.506(15) B 2
C C53A 0.3429(12) 0.0675(9) 0.1884(9) 0.062(4) Uani d U P D 0.506(15) B 2
H H53C 0.3366 0.0881 0.138 0.075 Uiso calc U P R 0.506(15) B 2
H H53D 0.3401 0.0048 0.1995 0.075 Uiso calc U P R 0.506(15) B 2
C C54A 0.4635(13) 0.0954(11) 0.1968(9) 0.066(4) Uani d U P D 0.506(15) B 2
H H54C 0.5303 0.0739 0.1631 0.079 Uiso calc U P R 0.506(15) B 2
H H54D 0.4732 0.0709 0.246 0.079 Uiso calc U P R 0.506(15) B 2
C C55A 0.4706(13) 0.1927(12) 0.1819(10) 0.058(4) Uani d U P D 0.506(15) B 2
H H55C 0.5465 0.2103 0.1908 0.069 Uiso calc U P R 0.506(15) B 2
H H55D 0.4675 0.2182 0.1316 0.069 Uiso calc U P R 0.506(15) B 2
C C56A 0.3605(11) 0.2199(11) 0.2336(8) 0.056(4) Uani d U P D 0.506(15) B 2
H H56C 0.3676 0.1938 0.2831 0.067 Uiso calc U P R 0.506(15) B 2
H H56D 0.364 0.2821 0.2276 0.067 Uiso calc U P R 0.506(15) B 2
C C61 -0.1620(5) 0.3382(4) 0.2813(3) 0.0415(14) Uani d . . . 1.0 . .
H H61 -0.1475 0.363 0.2287 0.05 Uiso calc U . R 1.0 . .
C C62 -0.2642(5) 0.2723(4) 0.3005(3) 0.0470(16) Uani d . . . 1.0 . .
H H62A -0.2388 0.2272 0.2737 0.056 Uiso calc U . R 1.0 . .
H H62B -0.2797 0.2458 0.3523 0.056 Uiso calc U . R 1.0 . .
C C63 -0.3799(6) 0.3140(5) 0.2824(4) 0.059(2) Uani d . . . 1.0 . .
H H63A -0.3659 0.3366 0.23 0.07 Uiso calc U . R 1.0 . .
H H63B -0.4445 0.2709 0.2962 0.07 Uiso calc U . R 1.0 . .
C C64 -0.4213(6) 0.3854(5) 0.3204(4) 0.0580(19) Uani d . . . 1.0 . .
H H64A -0.4931 0.4134 0.3047 0.07 Uiso calc U . R 1.0 . .
H H64B -0.445 0.362 0.3727 0.07 Uiso calc U . R 1.0 . .
C C65 -0.3220(6) 0.4498(5) 0.3045(4) 0.062(2) Uani d . . . 1.0 . .
H H65A -0.3483 0.4922 0.3341 0.074 Uiso calc U . R 1.0 . .
H H65B -0.3084 0.4799 0.2536 0.074 Uiso calc U . R 1.0 . .
C C66 -0.2022(5) 0.4092(4) 0.3196(3) 0.0479(15) Uani d . . . 1.0 . .
H H66A -0.1387 0.4531 0.3041 0.057 Uiso calc U . R 1.0 . .
H H66B -0.2124 0.3868 0.3718 0.057 Uiso calc U . R 1.0 . .
C C71 0.5144(5) 0.1720(3) 0.5684(3) 0.0349(12) Uani d . . . 1.0 . .
C C72 0.5938(6) 0.1092(3) 0.5899(3) 0.0448(14) Uani d . . . 1.0 . .
F F72 0.6211(4) 0.1011(2) 0.6548(2) 0.0656(11) Uani d . . . 1.0 . .
C C73 0.6481(6) 0.0511(3) 0.5510(3) 0.0449(14) Uani d . . . 1.0 . .
F F73 0.7250(4) -0.0083(2) 0.5754(2) 0.0644(11) Uani d . . . 1.0 . .
C C74 0.6255(5) 0.0550(3) 0.4849(3) 0.0372(13) Uani d . . . 1.0 . .
F F74 0.6799(3) 0.00063(19) 0.44497(19) 0.0481(9) Uani d . . . 1.0 . .
C C75 0.5467(5) 0.1158(3) 0.4603(3) 0.0353(12) Uani d . . . 1.0 . .
F F75 0.5207(3) 0.11999(19) 0.39595(17) 0.0448(8) Uani d . . . 1.0 . .
C C76 0.4926(4) 0.1714(3) 0.5018(3) 0.0315(12) Uani d . . . 1.0 . .
F F76 0.4131(3) 0.22666(17) 0.47422(16) 0.0356(7) Uani d . . . 1.0 . .
C C81 0.3638(4) 0.3095(3) 0.5899(3) 0.0287(11) Uani d . . . 1.0 . .
C C82 0.4201(4) 0.3693(3) 0.5310(3) 0.0294(11) Uani d . . . 1.0 . .
F F82 0.5384(3) 0.35672(17) 0.49990(17) 0.0361(7) Uani d . . . 1.0 . .
C C83 0.3664(5) 0.4429(3) 0.5001(3) 0.0337(12) Uani d . . . 1.0 . .
F F83 0.4279(3) 0.49596(18) 0.44124(18) 0.0438(8) Uani d . . . 1.0 . .
C C84 0.2496(5) 0.4612(3) 0.5307(3) 0.0335(12) Uani d . . . 1.0 . .
F F84 0.1947(3) 0.5321(2) 0.5026(2) 0.0512(9) Uani d . . . 1.0 . .
C C85 0.1893(5) 0.4052(3) 0.5905(3) 0.0344(12) Uani d . . . 1.0 . .
F F85 0.0741(3) 0.4217(2) 0.6212(2) 0.0492(9) Uani d . . . 1.0 . .
C C86 0.2468(5) 0.3319(3) 0.6189(3) 0.0330(12) Uani d . . . 1.0 . .
F F86 0.1782(3) 0.28135(19) 0.67750(18) 0.0439(8) Uani d . . . 1.0 . .
B B1 0.4445(5) 0.2301(3) 0.6256(3) 0.0357(14) Uani d . . D 1.0 . .
C C91 0.5302(11) 0.2845(13) 0.6581(10) 0.033(4) Uani d U P D 0.538(10) C 1
C C92 0.6526(10) 0.2993(10) 0.6348(8) 0.038(3) Uani d U P D 0.538(10) C 1
F F92 0.7187(14) 0.2672(10) 0.5793(8) 0.040(3) Uani d U P D 0.538(10) C 1
C C93 0.7169(10) 0.3509(9) 0.6606(8) 0.046(3) Uani d U P D 0.538(10) C 1
F F93 0.8362(9) 0.3664(8) 0.6308(7) 0.067(3) Uani d U P D 0.538(10) C 1
C C94 0.6571(11) 0.3885(8) 0.7149(7) 0.041(3) Uani d U P D 0.538(10) C 1
F F94 0.7182(10) 0.4391(7) 0.7406(6) 0.067(3) Uani d U P D 0.538(10) C 1
C C95 0.5350(11) 0.3743(9) 0.7429(7) 0.036(3) Uani d U P D 0.538(10) C 1
F F95 0.4764(11) 0.4099(9) 0.7980(7) 0.058(3) Uani d U P D 0.538(10) C 1
C C96 0.4752(15) 0.3217(12) 0.7159(9) 0.036(4) Uani d U P D 0.538(10) C 1
F F96 0.3538(13) 0.3111(15) 0.7434(13) 0.053(4) Uani d U P D 0.538(10) C 1
C C101 0.3739(12) 0.1554(8) 0.6928(6) 0.023(3) Uani d U P D 0.538(10) C 1
C C102 0.3991(12) 0.1224(6) 0.7572(5) 0.024(3) Uani d U P D 0.538(10) C 1
F F102 0.4918(8) 0.1540(6) 0.7791(5) 0.036(2) Uani d U P D 0.538(10) C 1
C C103 0.3440(10) 0.0532(6) 0.8048(5) 0.036(3) Uani d U P D 0.538(10) C 1
F F103 0.3755(10) 0.0234(5) 0.8683(4) 0.059(2) Uani d U P D 0.538(10) C 1
C C104 0.2559(11) 0.0145(7) 0.7867(5) 0.046(3) Uani d U P D 0.538(10) C 1
F F104 0.2009(11) -0.0559(5) 0.8325(4) 0.073(3) Uani d U P D 0.538(10) C 1
C C105 0.2296(11) 0.0432(7) 0.7217(5) 0.042(3) Uani d U P D 0.538(10) C 1
F F105 0.1399(8) 0.0039(5) 0.7039(5) 0.058(3) Uani d U P D 0.538(10) C 1
C C106 0.2870(10) 0.1145(7) 0.6776(6) 0.028(3) Uani d U P D 0.538(10) C 1
F F106 0.2522(12) 0.1420(10) 0.6135(6) 0.031(3) Uani d U P D 0.538(10) C 1
C C91A 0.5465(13) 0.2743(16) 0.6520(12) 0.036(5) Uani d U P D 0.462(10) C 2
C C92A 0.6660(12) 0.2900(12) 0.6160(10) 0.036(4) Uani d U P D 0.462(10) C 2
F F92A 0.7190(18) 0.2524(13) 0.5614(9) 0.042(3) Uani d U P D 0.462(10) C 2
C C93A 0.7423(11) 0.3367(10) 0.6376(8) 0.043(4) Uani d U P D 0.462(10) C 2
F F93A 0.8614(10) 0.3431(9) 0.6071(7) 0.056(3) Uani d U P D 0.462(10) C 2
C C94A 0.6965(12) 0.3806(9) 0.6906(8) 0.036(3) Uani d U P D 0.462(10) C 2
F F94A 0.7666(11) 0.4287(8) 0.7122(7) 0.060(3) Uani d U P D 0.462(10) C 2
C C95A 0.5775(13) 0.3725(10) 0.7263(8) 0.037(4) Uani d U P D 0.462(10) C 2
F F95A 0.5251(12) 0.4141(8) 0.7790(7) 0.043(3) Uani d U P D 0.462(10) C 2
C C96A 0.5047(14) 0.3234(13) 0.7036(11) 0.036(4) Uani d U P D 0.462(10) C 2
F F96A 0.3854(13) 0.3166(15) 0.7401(13) 0.031(3) Uani d U P D 0.462(10) C 2
C C111 0.3442(16) 0.1591(11) 0.6814(7) 0.033(4) Uani d U P D 0.462(10) C 2
C C112 0.3511(14) 0.1204(9) 0.7500(7) 0.041(4) Uani d U P D 0.462(10) C 2
F F112 0.4386(13) 0.1444(9) 0.7788(7) 0.060(4) Uani d U P D 0.462(10) C 2
C C113 0.2754(14) 0.0613(9) 0.7993(6) 0.051(4) Uani d U P D 0.462(10) C 2
F F113 0.2931(15) 0.0295(7) 0.8672(5) 0.081(4) Uani d U P D 0.462(10) C 2
C C114 0.1877(15) 0.0309(9) 0.7760(6) 0.058(4) Uani d U P D 0.462(10) C 2
F F114 0.1104(17) -0.0304(7) 0.8220(6) 0.103(5) Uani d U P D 0.462(10) C 2
C C115 0.1765(14) 0.0609(8) 0.7073(6) 0.047(4) Uani d U P D 0.462(10) C 2
F F115 0.0850(14) 0.0332(8) 0.6826(7) 0.083(4) Uani d U P D 0.462(10) C 2
C C116 0.2514(14) 0.1256(8) 0.6628(8) 0.032(4) Uani d U P D 0.462(10) C 2
F F116 0.2283(15) 0.1533(12) 0.5955(8) 0.037(3) Uani d U P D 0.462(10) C 2

loop_
_atom_site_aniso_label
_atom_site_aniso_U_11
_atom_site_aniso_U_22
_atom_site_aniso_U_33
_atom_site_aniso_U_12
_atom_site_aniso_U_13
_atom_site_aniso_U_23
Zr1 0.0359(3) 0.0224(3) 0.0329(3) -0.00581(19) -0.0188(2) 0.00118(19)
N2 0.037(2) 0.038(2) 0.030(2) -0.015(2) -0.021(2) 0.0132(19)
C1 0.047(3) 0.034(3) 0.026(3) -0.025(2) -0.021(3) 0.013(2)
C21 0.027(5) 0.019(4) 0.028(4) 0.004(4) -0.006(4) -0.002(3)
C22 0.020(5) 0.023(5) 0.029(5) 0.002(4) -0.011(4) 0.001(3)
C23 0.035(6) 0.025(5) 0.031(5) 0.002(4) -0.004(4) -0.003(4)
C24 0.037(5) 0.028(5) 0.035(5) 0.003(4) -0.019(4) -0.004(4)
C25 0.045(6) 0.029(5) 0.027(5) 0.006(4) -0.009(4) -0.005(4)
C26 0.036(5) 0.027(5) 0.027(4) -0.002(4) -0.010(4) 0.000(3)
P1 0.032(2) 0.029(2) 0.0283(17) -0.0111(17) -0.0139(16) 0.0060(14)
C31 0.030(5) 0.030(5) 0.033(5) -0.009(4) -0.009(4) -0.003(4)
C32 0.033(6) 0.033(5) 0.039(5) 0.004(4) -0.004(4) 0.000(4)
C33 0.040(6) 0.050(6) 0.045(6) 0.008(5) -0.007(4) -0.012(5)
C34 0.035(6) 0.038(5) 0.030(5) -0.003(5) 0.001(4) -0.007(4)
C35 0.036(6) 0.031(5) 0.031(5) -0.001(4) -0.003(4) 0.001(4)
C36 0.030(5) 0.032(5) 0.026(4) -0.007(4) -0.002(4) -0.003(4)
C41 0.024(5) 0.027(5) 0.028(4) -0.001(4) -0.006(4) -0.002(4)
C42 0.041(5) 0.045(6) 0.040(5) 0.004(5) -0.015(4) -0.013(4)
C43 0.053(6) 0.043(5) 0.052(5) -0.002(5) -0.015(5) -0.015(4)
C44 0.056(6) 0.042(5) 0.051(5) -0.003(5) -0.007(5) -0.007(4)
C45 0.033(5) 0.041(5) 0.038(5) 0.004(4) -0.008(4) 0.003(4)
C46 0.028(5) 0.027(5) 0.024(4) -0.006(4) -0.009(4) 0.002(4)
C21A 0.028(6) 0.021(5) 0.028(5) 0.000(5) -0.008(4) -0.003(4)
C22A 0.019(6) 0.021(6) 0.029(6) 0.005(5) -0.009(4) 0.002(4)
C23A 0.031(6) 0.025(6) 0.034(6) -0.007(5) -0.003(5) -0.006(4)
C24A 0.045(7) 0.041(6) 0.040(6) -0.007(5) -0.010(5) -0.005(5)
C25A 0.029(6) 0.037(6) 0.030(5) -0.009(5) -0.008(5) -0.006(4)
C26A 0.031(6) 0.029(6) 0.032(6) -0.006(5) -0.009(5) 0.001(4)
P1A 0.041(3) 0.026(2) 0.031(2) -0.007(2) -0.020(2) 0.0018(17)
C31A 0.029(6) 0.023(6) 0.030(5) -0.003(5) -0.007(5) -0.009(4)
C32A 0.037(6) 0.025(5) 0.037(6) 0.000(5) -0.013(5) -0.005(5)
C33A 0.039(6) 0.034(6) 0.039(6) 0.006(5) -0.011(5) -0.015(5)
C34A 0.037(6) 0.033(6) 0.036(6) 0.000(5) -0.007(5) -0.008(5)
C35A 0.028(6) 0.030(6) 0.032(6) 0.002(5) -0.004(5) -0.001(5)
C36A 0.032(6) 0.028(6) 0.034(6) 0.006(5) -0.006(5) -0.005(5)
C41A 0.027(6) 0.027(6) 0.023(5) -0.001(5) -0.013(5) -0.002(4)
C42A 0.047(6) 0.034(6) 0.042(6) 0.000(5) -0.016(5) -0.010(5)
C43A 0.047(6) 0.048(7) 0.050(6) 0.002(5) -0.016(5) -0.012(5)
C44A 0.051(7) 0.053(7) 0.051(6) 0.004(6) -0.011(5) -0.010(5)
C45A 0.035(6) 0.043(6) 0.032(5) 0.003(5) -0.006(5) -0.001(5)
C46A 0.034(6) 0.030(6) 0.033(6) 0.002(5) -0.010(5) -0.001(4)
C11 0.050(3) 0.031(3) 0.032(3) -0.004(2) -0.017(3) 0.007(2)
C12 0.063(4) 0.024(3) 0.034(3) -0.011(3) -0.016(3) 0.006(2)
C13 0.054(4) 0.042(3) 0.030(3) -0.025(3) -0.013(3) 0.011(2)
C14 0.040(3) 0.039(3) 0.030(3) -0.010(2) -0.009(2) 0.011(2)
C15 0.044(3) 0.039(3) 0.026(3) -0.003(2) -0.014(2) 0.003(2)
C16 0.031(3) 0.040(3) 0.046(3) 0.004(2) -0.020(2) -0.024(3)
C17 0.028(3) 0.034(3) 0.047(3) 0.000(2) -0.015(2) -0.017(2)
C18 0.040(3) 0.026(3) 0.053(3) -0.015(2) -0.021(3) -0.006(2)
C19 0.038(3) 0.025(3) 0.074(4) -0.003(2) -0.025(3) -0.012(3)
C20 0.033(3) 0.043(3) 0.064(4) -0.002(2) -0.014(3) -0.030(3)
N1 0.053(3) 0.026(2) 0.027(2) -0.012(2) -0.009(2) 0.0001(18)
C51 0.057(8) 0.033(7) 0.036(8) -0.008(5) -0.012(5) -0.001(5)
C52 0.066(7) 0.045(6) 0.058(7) -0.003(5) -0.001(5) -0.003(5)
C53 0.073(7) 0.052(6) 0.073(7) 0.000(5) -0.005(6) -0.007(5)
C54 0.053(6) 0.054(7) 0.051(6) 0.001(5) 0.003(5) -0.008(5)
C55 0.042(5) 0.033(5) 0.036(5) 0.003(4) -0.005(4) -0.007(4)
C56 0.030(5) 0.029(5) 0.022(4) 0.000(4) -0.010(4) -0.004(4)
C51A 0.056(7) 0.034(7) 0.032(7) -0.007(5) -0.010(5) 0.002(5)
C52A 0.052(6) 0.035(5) 0.052(6) 0.002(4) -0.014(5) 0.006(4)
C53A 0.069(6) 0.048(6) 0.069(7) -0.004(5) -0.017(5) -0.009(5)
C54A 0.067(7) 0.068(7) 0.065(6) 0.003(6) -0.016(5) -0.017(5)
C55A 0.062(6) 0.053(7) 0.059(6) -0.002(5) -0.008(5) -0.018(5)
C56A 0.062(6) 0.051(6) 0.056(6) -0.003(5) -0.011(5) -0.015(5)
C61 0.038(3) 0.042(3) 0.039(3) -0.018(2) -0.022(3) 0.020(2)
C62 0.051(4) 0.050(4) 0.038(3) -0.027(3) -0.023(3) 0.013(3)
C63 0.053(4) 0.067(5) 0.054(4) -0.026(3) -0.038(3) 0.022(3)
C64 0.041(3) 0.074(5) 0.055(4) -0.013(3) -0.031(3) 0.019(3)
C65 0.041(3) 0.070(5) 0.065(4) -0.015(3) -0.026(3) 0.021(4)
C66 0.045(3) 0.040(3) 0.055(4) -0.013(3) -0.023(3) 0.012(3)
C71 0.037(3) 0.022(3) 0.038(3) 0.002(2) -0.002(2) 0.002(2)
C72 0.055(4) 0.023(3) 0.045(3) 0.011(3) -0.003(3) 0.003(2)
F72 0.099(3) 0.045(2) 0.051(2) 0.042(2) -0.029(2) -0.0055(17)
C73 0.049(3) 0.023(3) 0.053(4) 0.010(2) -0.005(3) 0.003(2)
F73 0.075(3) 0.039(2) 0.075(3) 0.0372(19) -0.022(2) -0.0076(18)
C74 0.036(3) 0.014(2) 0.049(3) -0.002(2) 0.006(3) 0.000(2)
F74 0.0437(19) 0.0288(16) 0.065(2) 0.0008(14) 0.0087(16) -0.0177(16)
C75 0.037(3) 0.029(3) 0.035(3) -0.012(2) 0.001(2) -0.002(2)
F75 0.053(2) 0.0314(17) 0.0460(19) -0.0046(14) -0.0022(16) -0.0085(14)
C76 0.024(2) 0.018(2) 0.043(3) -0.0005(19) -0.001(2) 0.004(2)
F76 0.0385(16) 0.0236(15) 0.0446(17) 0.0033(12) -0.0131(14) -0.0041(13)
C81 0.034(3) 0.010(2) 0.046(3) -0.0006(19) -0.015(2) -0.006(2)
C82 0.023(2) 0.020(2) 0.046(3) -0.0015(19) -0.011(2) -0.005(2)
F82 0.0327(16) 0.0222(14) 0.0507(18) -0.0013(12) -0.0152(14) 0.0038(13)
C83 0.040(3) 0.013(2) 0.050(3) -0.005(2) -0.021(3) 0.001(2)
F83 0.0534(19) 0.0193(15) 0.057(2) -0.0017(13) -0.0233(16) 0.0069(14)
C84 0.037(3) 0.015(2) 0.056(3) 0.007(2) -0.027(3) -0.010(2)
F84 0.054(2) 0.0336(18) 0.072(2) 0.0204(15) -0.0338(18) -0.0100(16)
C85 0.031(3) 0.027(3) 0.055(3) 0.003(2) -0.015(3) -0.023(3)
F85 0.0325(17) 0.048(2) 0.077(2) 0.0066(14) -0.0164(17) -0.0319(18)
C86 0.037(3) 0.016(2) 0.047(3) -0.006(2) -0.008(2) -0.009(2)
F86 0.0441(18) 0.0338(17) 0.0506(19) -0.0076(14) 0.0061(15) -0.0183(15)
B1 0.042(3) 0.017(3) 0.039(3) 0.008(2) -0.005(3) 0.005(2)
C91 0.033(5) 0.025(6) 0.040(6) 0.015(5) -0.019(4) 0.000(4)
C92 0.041(6) 0.036(5) 0.036(6) 0.018(4) -0.013(4) -0.004(4)
F92 0.038(4) 0.045(6) 0.043(7) 0.013(4) -0.017(5) -0.017(4)
C93 0.039(5) 0.055(6) 0.047(6) 0.010(5) -0.021(5) -0.008(5)
F93 0.036(5) 0.087(7) 0.082(7) 0.009(4) -0.026(4) -0.017(5)
C94 0.043(6) 0.045(5) 0.035(5) 0.011(5) -0.010(5) -0.007(4)
F94 0.067(6) 0.083(6) 0.062(7) 0.005(5) -0.041(5) -0.016(5)
C95 0.036(5) 0.038(5) 0.036(6) 0.010(5) -0.016(5) -0.002(5)
F95 0.063(7) 0.067(6) 0.050(6) 0.013(6) -0.026(5) -0.014(5)
C96 0.038(7) 0.032(5) 0.036(6) 0.007(5) -0.014(5) 0.000(4)
F96 0.057(7) 0.048(8) 0.056(6) 0.017(6) -0.017(6) -0.013(5)
C101 0.027(5) 0.014(4) 0.026(5) 0.006(4) -0.003(4) -0.005(4)
C102 0.032(6) 0.014(4) 0.031(5) -0.012(4) -0.013(4) -0.005(3)
F102 0.038(5) 0.032(3) 0.034(3) -0.001(4) -0.010(4) 0.000(3)
C103 0.043(5) 0.023(4) 0.035(5) -0.008(4) 0.006(4) -0.004(4)
F103 0.085(6) 0.031(4) 0.044(4) -0.001(4) 0.001(4) 0.008(3)
C104 0.054(6) 0.034(5) 0.045(5) -0.019(5) 0.005(4) -0.008(4)
F104 0.111(7) 0.030(4) 0.056(5) -0.035(4) 0.024(5) 0.004(3)
C105 0.045(5) 0.035(5) 0.045(5) -0.008(4) -0.001(4) -0.013(4)
F105 0.062(5) 0.037(5) 0.066(5) -0.035(4) 0.024(4) -0.024(4)
C106 0.023(5) 0.027(5) 0.031(5) 0.004(4) -0.003(4) -0.005(4)
F106 0.029(5) 0.029(5) 0.041(7) -0.005(4) -0.006(4) -0.018(5)
C91A 0.045(7) 0.020(7) 0.040(7) 0.011(5) -0.012(5) 0.002(5)
C92A 0.037(6) 0.038(6) 0.032(7) 0.008(5) -0.016(5) 0.000(5)
F92A 0.041(5) 0.045(7) 0.048(8) 0.006(4) -0.015(5) -0.023(5)
C93A 0.041(6) 0.049(6) 0.040(6) 0.007(5) -0.020(5) -0.003(5)
F93A 0.034(5) 0.069(7) 0.067(7) 0.000(5) -0.030(5) 0.001(5)
C94A 0.033(6) 0.036(5) 0.038(6) 0.006(5) -0.015(5) 0.000(5)
F94A 0.060(7) 0.075(6) 0.052(7) -0.012(5) -0.033(5) -0.003(5)
C95A 0.039(7) 0.032(5) 0.037(6) -0.005(5) -0.005(5) -0.003(4)
F95A 0.057(7) 0.032(4) 0.046(7) 0.003(5) -0.025(5) -0.007(4)
C96A 0.031(6) 0.028(6) 0.040(7) 0.004(5) -0.003(5) 0.003(5)
F96A 0.033(7) 0.024(4) 0.044(6) -0.003(5) -0.011(6) -0.019(4)
C111 0.043(7) 0.023(6) 0.033(6) 0.005(5) -0.010(5) -0.005(4)
C112 0.046(7) 0.029(5) 0.046(6) 0.004(5) -0.010(5) -0.007(5)
F112 0.057(8) 0.064(8) 0.052(6) 0.032(7) -0.023(7) 0.001(5)
C113 0.059(6) 0.045(6) 0.047(6) -0.002(5) -0.006(5) -0.011(5)
F113 0.125(9) 0.065(6) 0.042(5) 0.020(7) -0.017(6) 0.005(4)
C114 0.070(7) 0.044(6) 0.055(6) -0.006(5) -0.008(5) -0.002(5)
F114 0.160(11) 0.052(6) 0.074(7) -0.039(7) 0.013(7) 0.001(5)
C115 0.059(6) 0.032(6) 0.048(6) -0.010(5) -0.002(5) -0.014(5)
F115 0.115(9) 0.055(7) 0.071(7) -0.043(6) 0.004(6) -0.013(5)
C116 0.044(6) 0.019(5) 0.031(6) 0.001(5) 0.000(5) -0.012(5)
F116 0.044(7) 0.026(5) 0.044(6) -0.013(5) -0.010(5) -0.009(5)

loop_
_atom_type_symbol
_atom_type_description
_atom_type_scat_dispersion_real
_atom_type_scat_dispersion_imag
_atom_type_scat_source
C C 0.0033 0.0016 'International Tables Vol C Tables 4.2.6.8 and 6.1.1.4'
H H 0.0000 0.0000 'International Tables Vol C Tables 4.2.6.8 and 6.1.1.4'
B B 0.0013 0.0007 'International Tables Vol C Tables 4.2.6.8 and 6.1.1.4'
N N 0.0061 0.0033 'International Tables Vol C Tables 4.2.6.8 and 6.1.1.4'
F F 0.0171 0.0103 'International Tables Vol C Tables 4.2.6.8 and 6.1.1.4'
P P 0.1023 0.0942 'International Tables Vol C Tables 4.2.6.8 and 6.1.1.4'
Zr Zr -2.9673 0.5597 'International Tables Vol C Tables 4.2.6.8 and 6.1.1.4'

loop_
_geom_angle_atom_site_label_1
_geom_angle_atom_site_label_2
_geom_angle_atom_site_label_3
_geom_angle
N2 Zr1 N1 61.82(18)
N2 Zr1 C20 110.04(19)
N1 Zr1 C20 136.01(19)
N2 Zr1 C11 135.98(17)
N1 Zr1 C11 113.66(18)
C20 Zr1 C11 100.9(2)
N2 Zr1 C16 139.06(18)
N1 Zr1 C16 124.85(18)
C20 Zr1 C16 33.34(18)
C11 Zr1 C16 81.98(19)
N2 Zr1 C17 124.66(17)
N1 Zr1 C17 92.58(17)
C20 Zr1 C17 54.69(18)
C11 Zr1 C17 98.62(18)
C16 Zr1 C17 32.45(18)
N2 Zr1 C15 121.82(17)
N1 Zr1 C15 140.67(17)
C20 Zr1 C15 82.2(2)
C11 Zr1 C15 32.84(19)
C16 Zr1 C15 79.97(19)
C17 Zr1 C15 109.01(18)
N2 Zr1 C19 85.24(18)
N1 Zr1 C19 106.29(19)
C20 Zr1 C19 32.3(2)
C11 Zr1 C19 132.5(2)
C16 Zr1 C19 53.82(19)
C17 Zr1 C19 54.04(18)
C15 Zr1 C19 113.0(2)
N2 Zr1 C18 92.91(17)
N1 Zr1 C18 82.21(18)
C20 Zr1 C18 54.2(2)
C11 Zr1 C18 130.94(18)
C16 Zr1 C18 53.72(19)
C17 Zr1 C18 32.51(18)
C15 Zr1 C18 132.59(19)
C19 Zr1 C18 32.66(19)
N2 Zr1 C14 89.50(16)
N1 Zr1 C14 122.63(18)
C20 Zr1 C14 99.2(2)
C11 Zr1 C14 54.47(19)
C16 Zr1 C14 109.60(19)
C17 Zr1 C14 141.03(18)
C15 Zr1 C14 32.88(17)
C19 Zr1 C14 120.4(2)
C18 Zr1 C14 152.3(2)
N2 Zr1 C13 81.79(17)
N1 Zr1 C13 91.61(18)
C20 Zr1 C13 131.6(2)
C11 Zr1 C13 54.19(18)
C16 Zr1 C13 132.84(19)
C17 Zr1 C13 151.46(19)
C15 Zr1 C13 54.13(18)
C19 Zr1 C13 149.5(2)
C18 Zr1 C13 173.28(19)
C14 Zr1 C13 32.6(2)
N2 Zr1 C12 107.89(17)
N1 Zr1 C12 86.68(17)
C20 Zr1 C12 133.0(2)
C11 Zr1 C12 32.52(18)
C16 Zr1 C12 112.69(18)
C17 Zr1 C12 119.31(18)
C15 Zr1 C12 54.19(19)
C19 Zr1 C12 165.04(19)
C18 Zr1 C12 148.2(2)
C14 Zr1 C12 54.4(2)
C13 Zr1 C12 32.9(2)
C1 N2 C61 123.0(4)
C1 N2 Zr1 91.7(3)
C61 N2 Zr1 145.0(4)
N2 C1 N1 115.1(4)
N2 C1 C22 114.9(7)
N1 C1 C22 129.9(8)
N2 C1 C22A 131.1(8)
N1 C1 C22A 113.6(8)
N2 C1 Zr1 57.6(2)
N1 C1 Zr1 57.6(3)
C22 C1 Zr1 172.0(6)
C22A C1 Zr1 170.5(7)
C22 C21 C26 116.2(8)
C22 C21 P1 120.2(7)
C26 C21 P1 123.6(6)
C21 C22 C23 121.7(8)
C21 C22 C1 120.1(7)
C23 C22 C1 117.8(8)
C24 C23 C22 121.0(9)
C24 C23 H23 119.5
C22 C23 H23 119.5
C25 C24 C23 117.9(9)
C25 C24 H24 121.0
C23 C24 H24 121.0
C26 C25 C24 120.9(9)
C26 C25 H25 119.6
C24 C25 H25 119.6
C25 C26 C21 122.1(9)
C25 C26 H26 118.9
C21 C26 H26 118.9
C41 P1 C31 102.9(5)
C41 P1 C21 102.7(5)
C31 P1 C21 100.3(5)
C32 C31 C36 117.6(9)
C32 C31 P1 118.9(8)
C36 C31 P1 123.4(9)
C33 C32 C31 120.8(10)
C33 C32 H32 119.6
C31 C32 H32 119.6
C34 C33 C32 121.7(11)
C34 C33 H33 119.1
C32 C33 H33 119.1
C33 C34 C35 118.1(11)
C33 C34 H34 120.9
C35 C34 H34 120.9
C34 C35 C36 120.5(10)
C34 C35 H35 119.7
C36 C35 H35 119.7
C35 C36 C31 121.1(11)
C35 C36 H36 119.4
C31 C36 H36 119.4
C42 C41 C46 118.7(10)
C42 C41 P1 115.2(8)
C46 C41 P1 126.1(8)
C41 C42 C43 119.1(11)
C41 C42 H42 120.4
C43 C42 H42 120.4
C42 C43 C44 122.5(11)
C42 C43 H43 118.8
C44 C43 H43 118.8
C45 C44 C43 118.9(12)
C45 C44 H44 120.5
C43 C44 H44 120.5
C44 C45 C46 118.7(11)
C44 C45 H45 120.7
C46 C45 H45 120.7
C41 C46 C45 122.1(10)
C41 C46 H46 118.9
C45 C46 H46 118.9
C22A C21A C26A 120.5(9)
C22A C21A P1A 117.7(8)
C26A C21A P1A 121.8(8)
C23A C22A C21A 117.9(10)
C23A C22A C1 118.8(9)
C21A C22A C1 123.1(9)
C24A C23A C22A 121.0(11)
C24A C23A H23A 119.5
C22A C23A H23A 119.5
C25A C24A C23A 120.7(12)
C25A C24A H24A 119.7
C23A C24A H24A 119.7
C26A C25A C24A 118.9(11)
C26A C25A H25A 120.6
C24A C25A H25A 120.6
C25A C26A C21A 120.7(10)
C25A C26A H26A 119.7
C21A C26A H26A 119.7
C21A P1A C31A 101.8(6)
C21A P1A C41A 101.7(6)
C31A P1A C41A 103.4(7)
C32A C31A C36A 117.7(11)
C32A C31A P1A 118.7(9)
C36A C31A P1A 123.6(11)
C33A C32A C31A 121.3(12)
C33A C32A H32A 119.4
C31A C32A H32A 119.4
C34A C33A C32A 121.1(13)
C34A C33A H33A 119.4
C32A C33A H33A 119.4
C33A C34A C35A 118.8(13)
C33A C34A H34A 120.6
C35A C34A H34A 120.6
C34A C35A C36A 121.2(13)
C34A C35A H35A 119.4
C36A C35A H35A 119.4
C31A C36A C35A 119.7(13)
C31A C36A H36A 120.2
C35A C36A H36A 120.2
C46A C41A C42A 119.9(12)
C46A C41A P1A 126.3(9)
C42A C41A P1A 113.8(10)
C41A C42A C43A 118.0(13)
C41A C42A H42A 121.0
C43A C42A H42A 121.0
C44A C43A C42A 122.4(14)
C44A C43A H43A 118.8
C42A C43A H43A 118.8
C43A C44A C45A 119.3(14)
C43A C44A H44A 120.4
C45A C44A H44A 120.4
C44A C45A C46A 118.5(14)
C44A C45A H45A 120.7
C46A C45A H45A 120.7
C41A C46A C45A 121.6(13)
C41A C46A H46A 119.2
C45A C46A H46A 119.2
C12 C11 C15 108.9(5)
C12 C11 Zr1 75.4(3)
C15 C11 Zr1 74.1(3)
C12 C11 H11 125.5
C15 C11 H11 125.5
Zr1 C11 H11 116.9
C11 C12 C13 107.2(5)
C11 C12 Zr1 72.1(3)
C13 C12 Zr1 73.4(3)
C11 C12 H12 126.4
C13 C12 H12 126.4
Zr1 C12 H12 120.0
C14 C13 C12 108.1(5)
C14 C13 Zr1 73.1(3)
C12 C13 Zr1 73.7(3)
C14 C13 H13 125.9
C12 C13 H13 125.9
Zr1 C13 H13 119.1
C13 C14 C15 107.8(5)
C13 C14 Zr1 74.3(3)
C15 C14 Zr1 73.3(3)
C13 C14 H14 126.1
C15 C14 H14 126.1
Zr1 C14 H14 118.3
C11 C15 C14 107.8(5)
C11 C15 Zr1 73.0(3)
C14 C15 Zr1 73.8(3)
C11 C15 H15 126.1
C14 C15 H15 126.1
Zr1 C15 H15 119.0
C17 C16 C20 108.4(5)
C17 C16 Zr1 73.9(3)
C20 C16 Zr1 73.1(3)
C17 C16 H16 125.8
C20 C16 H16 125.8
Zr1 C16 H16 119.0
C16 C17 C18 107.9(5)
C16 C17 Zr1 73.6(3)
C18 C17 Zr1 74.2(3)
C16 C17 H17 126.1
C18 C17 H17 126.1
Zr1 C17 H17 118.0
C17 C18 C19 107.9(5)
C17 C18 Zr1 73.2(3)
C19 C18 Zr1 73.6(3)
C17 C18 H18 126.0
C19 C18 H18 126.0
Zr1 C18 H18 119.0
C20 C19 C18 108.8(5)
C20 C19 Zr1 73.1(3)
C18 C19 Zr1 73.7(3)
C20 C19 H19 125.6
C18 C19 H19 125.6
Zr1 C19 H19 119.4
C19 C20 C16 106.9(5)
C19 C20 Zr1 74.7(3)
C16 C20 Zr1 73.5(3)
C19 C20 H20 126.5
C16 C20 H20 126.5
Zr1 C20 H20 117.4
C1 N1 C51 121.5(10)
C1 N1 C51A 123.9(10)
C1 N1 Zr1 91.3(3)
C51 N1 Zr1 147.0(9)
C51A N1 Zr1 144.7(9)
N1 C51 C52 108.4(13)
N1 C51 C56 108.5(10)
C52 C51 C56 109.2(13)
N1 C51 H51 110.2
C52 C51 H51 110.2
C56 C51 H51 110.2
C51 C52 C53 110.0(11)
C51 C52 H52A 109.7
C53 C52 H52A 109.7
C51 C52 H52B 109.7
C53 C52 H52B 109.7
H52A C52 H52B 108.2
C52 C53 C54 107.4(12)
C52 C53 H53A 110.2
C54 C53 H53A 110.2
C52 C53 H53B 110.2
C54 C53 H53B 110.2
H53A C53 H53B 108.5
C55 C54 C53 113.4(11)
C55 C54 H54A 108.9
C53 C54 H54A 108.9
C55 C54 H54B 108.9
C53 C54 H54B 108.9
H54A C54 H54B 107.7
C54 C55 C56 107.8(10)
C54 C55 H55A 110.1
C56 C55 H55A 110.1
C54 C55 H55B 110.1
C56 C55 H55B 110.1
H55A C55 H55B 108.5
C55 C56 C51 109.1(9)
C55 C56 H56A 109.9
C51 C56 H56A 109.9
C55 C56 H56B 109.9
C51 C56 H56B 109.9
H56A C56 H56B 108.3
N1 C51A C56A 116.0(12)
N1 C51A C52A 113.1(10)
C56A C51A C52A 105.6(12)
N1 C51A H51A 107.2
C56A C51A H51A 107.2
C52A C51A H51A 107.2
C53A C52A C51A 112.4(10)
C53A C52A H52C 109.1
C51A C52A H52C 109.1
C53A C52A H52D 109.1
C51A C52A H52D 109.1
H52C C52A H52D 107.9
C52A C53A C54A 112.3(12)
C52A C53A H53C 109.1
C54A C53A H53C 109.1
C52A C53A H53D 109.1
C54A C53A H53D 109.1
H53C C53A H53D 107.9
C53A C54A C55A 111.0(11)
C53A C54A H54C 109.4
C55A C54A H54C 109.4
C53A C54A H54D 109.4
C55A C54A H54D 109.4
H54C C54A H54D 108.0
C56A C55A C54A 105.4(12)
C56A C55A H55C 110.7
C54A C55A H55C 110.7
C56A C55A H55D 110.7
C54A C55A H55D 110.7
H55C C55A H55D 108.8
C51A C56A C55A 116.7(11)
C51A C56A H56C 108.1
C55A C56A H56C 108.1
C51A C56A H56D 108.1
C55A C56A H56D 108.1
H56C C56A H56D 107.3
N2 C61 C66 112.0(5)
N2 C61 C62 112.0(5)
C66 C61 C62 109.8(5)
N2 C61 H61 107.6
C66 C61 H61 107.6
C62 C61 H61 107.6
C63 C62 C61 110.7(5)
C63 C62 H62A 109.5
C61 C62 H62A 109.5
C63 C62 H62B 109.5
C61 C62 H62B 109.5
H62A C62 H62B 108.1
C64 C63 C62 111.9(5)
C64 C63 H63A 109.2
C62 C63 H63A 109.2
C64 C63 H63B 109.2
C62 C63 H63B 109.2
H63A C63 H63B 107.9
C65 C64 C63 110.9(6)
C65 C64 H64A 109.5
C63 C64 H64A 109.5
C65 C64 H64B 109.5
C63 C64 H64B 109.5
H64A C64 H64B 108.0
C64 C65 C66 112.6(6)
C64 C65 H65A 109.1
C66 C65 H65A 109.1
C64 C65 H65B 109.1
C66 C65 H65B 109.1
H65A C65 H65B 107.8
C61 C66 C65 112.2(5)
C61 C66 H66A 109.2
C65 C66 H66A 109.2
C61 C66 H66B 109.2
C65 C66 H66B 109.2
H66A C66 H66B 107.9
C72 C71 C76 112.9(5)
C72 C71 B1 119.1(5)
C76 C71 B1 127.5(5)
F72 C72 C73 115.6(5)
F72 C72 C71 119.3(5)
C73 C72 C71 125.1(6)
F73 C73 C74 118.9(5)
F73 C73 C72 121.8(6)
C74 C73 C72 119.3(5)
F74 C74 C73 120.5(5)
F74 C74 C75 120.8(5)
C73 C74 C75 118.6(5)
F75 C75 C74 120.0(5)
F75 C75 C76 120.1(5)
C74 C75 C76 119.9(5)
F76 C76 C75 115.5(5)
F76 C76 C71 120.4(5)
C75 C76 C71 124.0(5)
C82 C81 C86 113.1(4)
C82 C81 B1 119.2(4)
C86 C81 B1 126.9(5)
F82 C82 C81 118.7(4)
F82 C82 C83 116.2(4)
C81 C82 C83 125.1(5)
F83 C83 C84 120.3(4)
F83 C83 C82 120.7(5)
C84 C83 C82 119.0(5)
F84 C84 C83 120.8(5)
F84 C84 C85 120.5(5)
C83 C84 C85 118.7(5)
F85 C85 C84 119.6(5)
F85 C85 C86 120.4(5)
C84 C85 C86 120.0(5)
F86 C86 C81 121.3(5)
F86 C86 C85 114.7(5)
C81 C86 C85 124.0(5)
C91A B1 C81 105.5(11)
C101 B1 C81 118.6(6)
C91A B1 C71 108.7(7)
C101 B1 C71 100.9(6)
C81 B1 C71 113.8(5)
C101 B1 C91 107.7(9)
C81 B1 C91 99.0(8)
C71 B1 C91 117.7(6)
C91A B1 C111 123.0(10)
C81 B1 C111 106.1(8)
C71 B1 C111 100.1(8)
C92 C91 C96 113.4(10)
C92 C91 B1 127.7(11)
C96 C91 B1 118.8(9)
F92 C92 C91 120.3(11)
F92 C92 C93 114.7(10)
C91 C92 C93 124.8(11)
F93 C93 C94 120.5(11)
F93 C93 C92 120.5(11)
C94 C93 C92 118.9(10)
F94 C94 C93 119.8(11)
F94 C94 C95 120.4(11)
C93 C94 C95 119.8(10)
F95 C95 C94 119.8(10)
F95 C95 C96 121.1(11)
C94 C95 C96 119.1(11)
F96 C96 C95 117.5(13)
F96 C96 C91 118.5(12)
C95 C96 C91 123.8(13)
C106 C101 C102 114.6(9)
C106 C101 B1 114.7(8)
C102 C101 B1 130.1(9)
C101 C102 C103 124.8(9)
C101 C102 F102 121.7(9)
C103 C102 F102 113.3(9)
F103 C103 C102 121.2(9)
F103 C103 C104 120.8(8)
C102 C103 C104 118.0(8)
C105 C104 F104 120.8(9)
C105 C104 C103 119.7(8)
F104 C104 C103 119.4(9)
C104 C105 C106 118.6(9)
C104 C105 F105 119.3(9)
C106 C105 F105 121.9(9)
C101 C106 C105 124.1(10)
C101 C106 F106 120.5(9)
C105 C106 F106 115.4(11)
C92A C91A C96A 113.5(12)
C92A C91A B1 126.5(12)
C96A C91A B1 117.3(11)
F92A C92A C93A 115.4(12)
F92A C92A C91A 121.6(13)
C93A C92A C91A 122.7(13)
F93A C93A C92A 121.8(12)
F93A C93A C94A 118.1(11)
C92A C93A C94A 120.0(11)
F94A C94A C95A 117.1(12)
F94A C94A C93A 122.3(12)
C95A C94A C93A 120.5(10)
F95A C95A C94A 124.2(11)
F95A C95A C96A 118.5(12)
C94A C95A C96A 117.2(11)
F96A C96A C95A 116.1(12)
F96A C96A C91A 118.6(11)
C95A C96A C91A 124.9(12)
C116 C111 C112 110.4(11)
C116 C111 B1 124.9(10)
C112 C111 B1 124.3(11)
F112 C112 C113 111.3(11)
F112 C112 C111 119.7(11)
C113 C112 C111 128.9(12)
C114 C113 C112 116.4(10)
C114 C113 F113 121.3(11)
C112 C113 F113 122.1(12)
C113 C114 C115 119.7(10)
C113 C114 F114 119.6(12)
C115 C114 F114 120.7(11)
C114 C115 F115 121.1(10)
C114 C115 C116 119.9(11)
F115 C115 C116 118.8(11)
C111 C116 F116 121.0(11)
C111 C116 C115 124.3(13)
F116 C116 C115 114.7(13)

loop_
_geom_bond_atom_site_label_1
_geom_bond_atom_site_label_2
_geom_bond_distance
Zr1 N2 2.195(4)
Zr1 N1 2.195(4)
Zr1 C20 2.485(5)
Zr1 C11 2.487(5)
Zr1 C16 2.491(5)
Zr1 C17 2.495(5)
Zr1 C15 2.501(5)
Zr1 C19 2.506(5)
Zr1 C18 2.507(5)
Zr1 C14 2.508(5)
Zr1 C13 2.523(5)
Zr1 C12 2.528(5)
N2 C1 1.328(8)
N2 C61 1.468(7)
C1 N1 1.344(7)
C1 C22 1.506(10)
C1 C22A 1.547(12)
C21 C22 1.388(10)
C21 C26 1.398(11)
C21 P1 1.854(9)
C22 C23 1.391(10)
C23 C24 1.383(11)
C23 H23 0.95
C24 C25 1.381(10)
C24 H24 0.95
C25 C26 1.377(10)
C25 H25 0.95
C26 H26 0.95
P1 C41 1.838(10)
P1 C31 1.840(9)
C31 C32 1.387(11)
C31 C36 1.393(13)
C32 C33 1.380(12)
C32 H32 0.95
C33 C34 1.375(12)
C33 H33 0.95
C34 C35 1.386(12)
C34 H34 0.95
C35 C36 1.389(11)
C35 H35 0.95
C36 H36 0.95
C41 C42 1.388(11)
C41 C46 1.388(13)
C42 C43 1.390(12)
C42 H42 0.95
C43 C44 1.394(12)
C43 H43 0.95
C44 C45 1.379(11)
C44 H44 0.95
C45 C46 1.414(12)
C45 H45 0.95
C46 H46 0.95
C21A C22A 1.393(11)
C21A C26A 1.400(13)
C21A P1A 1.829(10)
C22A C23A 1.390(11)
C23A C24A 1.388(12)
C23A H23A 0.95
C24A C25A 1.379(12)
C24A H24A 0.95
C25A C26A 1.377(11)
C25A H25A 0.95
C26A H26A 0.95
P1A C31A 1.843(11)
P1A C41A 1.844(11)
C31A C32A 1.391(13)
C31A C36A 1.391(15)
C32A C33A 1.366(13)
C32A H32A 0.95
C33A C34A 1.359(12)
C33A H33A 0.95
C34A C35A 1.371(13)
C34A H34A 0.95
C35A C36A 1.391(12)
C35A H35A 0.95
C36A H36A 0.95
C41A C46A 1.392(15)
C41A C42A 1.394(12)
C42A C43A 1.397(13)
C42A H42A 0.95
C43A C44A 1.390(13)
C43A H43A 0.95
C44A C45A 1.397(13)
C44A H44A 0.95
C45A C46A 1.398(13)
C45A H45A 0.95
C46A H46A 0.95
C11 C12 1.405(8)
C11 C15 1.410(8)
C11 H11 0.95
C12 C13 1.430(9)
C12 H12 0.95
C13 C14 1.411(9)
C13 H13 0.95
C14 C15 1.418(7)
C14 H14 0.95
C15 H15 0.95
C16 C17 1.393(8)
C16 C20 1.427(8)
C16 H16 0.95
C17 C18 1.400(8)
C17 H17 0.95
C18 C19 1.410(8)
C18 H18 0.95
C19 C20 1.386(9)
C19 H19 0.95
C20 H20 0.95
N1 C51 1.457(13)
N1 C51A 1.490(12)
C51 C52 1.535(14)
C51 C56 1.538(14)
C51 H51 1.0
C52 C53 1.537(13)
C52 H52A 0.99
C52 H52B 0.99
C53 C54 1.542(13)
C53 H53A 0.99
C53 H53B 0.99
C54 C55 1.514(12)
C54 H54A 0.99
C54 H54B 0.99
C55 C56 1.520(11)
C55 H55A 0.99
C55 H55B 0.99
C56 H56A 0.99
C56 H56B 0.99
C51A C56A 1.528(15)
C51A C52A 1.537(12)
C51A H51A 1.0
C52A C53A 1.524(12)
C52A H52C 0.99
C52A H52D 0.99
C53A C54A 1.525(13)
C53A H53C 0.99
C53A H53D 0.99
C54A C55A 1.538(13)
C54A H54C 0.99
C54A H54D 0.99
C55A C56A 1.533(12)
C55A H55C 0.99
C55A H55D 0.99
C56A H56C 0.99
C56A H56D 0.99
C61 C66 1.508(9)
C61 C62 1.545(7)
C61 H61 1.0
C62 C63 1.525(9)
C62 H62A 0.99
C62 H62B 0.99
C63 C64 1.513(11)
C63 H63A 0.99
C63 H63B 0.99
C64 C65 1.511(9)
C64 H64A 0.99
C64 H64B 0.99
C65 C66 1.541(8)
C65 H65A 0.99
C65 H65B 0.99
C66 H66A 0.99
C66 H66B 0.99
C71 C72 1.382(8)
C71 C76 1.394(8)
C71 B1 1.663(8)
C72 F72 1.361(7)
C72 C73 1.376(8)
C73 F73 1.347(6)
C73 C74 1.372(9)
C74 F74 1.343(6)
C74 C75 1.376(8)
C75 F75 1.353(6)
C75 C76 1.376(8)
C76 F76 1.353(6)
C81 C82 1.381(7)
C81 C86 1.382(7)
C81 B1 1.657(7)
C82 F82 1.366(6)
C82 C83 1.388(7)
C83 F83 1.344(6)
C83 C84 1.371(8)
C84 F84 1.344(6)
C84 C85 1.374(8)
C85 F85 1.348(6)
C85 C86 1.389(7)
C86 F86 1.354(6)
B1 C91A 1.636(12)
B1 C101 1.656(9)
B1 C91 1.668(11)
B1 C111 1.679(11)
C91 C92 1.377(11)
C91 C96 1.410(14)
C92 F92 1.366(12)
C92 C93 1.388(12)
C93 F93 1.359(12)
C93 C94 1.375(12)
C94 F94 1.355(11)
C94 C95 1.380(12)
C95 F95 1.363(12)
C95 C96 1.385(11)
C96 F96 1.365(12)
C101 C106 1.346(14)
C101 C102 1.349(12)
C102 C103 1.362(10)
C102 F102 1.389(11)
C103 F103 1.356(11)
C103 C104 1.366(11)
C104 C105 1.356(11)
C104 F104 1.361(10)
C105 C106 1.370(11)
C105 F105 1.383(11)
C106 F106 1.381(11)
C91A C92A 1.386(12)
C91A C96A 1.412(15)
C92A F92A 1.358(13)
C92A C93A 1.380(12)
C93A F93A 1.348(12)
C93A C94A 1.382(12)
C94A F94A 1.344(11)
C94A C95A 1.371(12)
C95A F95A 1.367(12)
C95A C96A 1.388(12)
C96A F96A 1.377(13)
C111 C116 1.371(15)
C111 C112 1.373(12)
C112 F112 1.367(12)
C112 C113 1.371(12)
C113 C114 1.349(12)
C113 F113 1.375(12)
C114 C115 1.362(12)
C114 F114 1.377(12)
C115 F115 1.384(12)
C115 C116 1.388(12)
C116 F116 1.380(13)

loop_
_geom_torsion_atom_site_label_1
_geom_torsion_atom_site_label_2
_geom_torsion_atom_site_label_3
_geom_torsion_atom_site_label_4
_geom_torsion
C61 N2 C1 N1 -175.3(4)
Zr1 N2 C1 N1 0.0(4)
C61 N2 C1 C22 1.6(7)
Zr1 N2 C1 C22 176.9(5)
C61 N2 C1 C22A -0.1(9)
Zr1 N2 C1 C22A 175.2(7)
C61 N2 C1 Zr1 -175.3(5)
C26 C21 C22 C23 0.3(19)
P1 C21 C22 C23 -179.2(10)
C26 C21 C22 C1 173.2(11)
P1 C21 C22 C1 -6.2(17)
N2 C1 C22 C21 96.8(12)
N1 C1 C22 C21 -86.8(13)
N2 C1 C22 C23 -90.0(12)
N1 C1 C22 C23 86.4(12)
C21 C22 C23 C24 1.(2)
C1 C22 C23 C24 -172.4(11)
C22 C23 C24 C25 -3.(2)
C23 C24 C25 C26 4.4(19)
C24 C25 C26 C21 -4.(2)
C22 C21 C26 C25 1.1(19)
P1 C21 C26 C25 -179.4(10)
C22 C21 P1 C41 -100.0(11)
C26 C21 P1 C41 80.6(11)
C22 C21 P1 C31 154.1(10)
C26 C21 P1 C31 -25.3(12)
C41 P1 C31 C32 -177.1(11)
C21 P1 C31 C32 -71.4(12)
C41 P1 C31 C36 6.1(12)
C21 P1 C31 C36 111.8(11)
C36 C31 C32 C33 -1.(2)
P1 C31 C32 C33 -177.6(11)
C31 C32 C33 C34 -1.(2)
C32 C33 C34 C35 0.(2)
C33 C34 C35 C36 1.(2)
C34 C35 C36 C31 -3.(2)
C32 C31 C36 C35 2.(2)
P1 C31 C36 C35 179.2(10)
C31 P1 C41 C42 -88.1(10)
C21 P1 C41 C42 168.1(9)
C31 P1 C41 C46 91.2(11)
C21 P1 C41 C46 -12.6(11)
C46 C41 C42 C43 -0.6(18)
P1 C41 C42 C43 178.8(10)
C41 C42 C43 C44 0.(2)
C42 C43 C44 C45 1.(2)
C43 C44 C45 C46 -1.4(19)
C42 C41 C46 C45 -0.1(17)
P1 C41 C46 C45 -179.4(9)
C44 C45 C46 C41 1.1(18)
C26A C21A C22A C23A 4.(2)
P1A C21A C22A C23A -174.1(13)
C26A C21A C22A C1 -171.0(13)
P1A C21A C22A C1 11.(2)
N2 C1 C22A C23A -82.7(16)
N1 C1 C22A C23A 92.6(14)
N2 C1 C22A C21A 92.4(15)
N1 C1 C22A C21A -92.3(15)
C21A C22A C23A C24A -2.(3)
C1 C22A C23A C24A 172.9(14)
C22A C23A C24A C25A -3.(3)
C23A C24A C25A C26A 6.(3)
C24A C25A C26A C21A -5.(2)
C22A C21A C26A C25A -1.(2)
P1A C21A C26A C25A 177.6(12)
C22A C21A P1A C31A 159.7(13)
C26A C21A P1A C31A -18.5(15)
C22A C21A P1A C41A -93.8(13)
C26A C21A P1A C41A 88.0(14)
C21A P1A C31A C32A -74.9(14)
C41A P1A C31A C32A 179.9(12)
C21A P1A C31A C36A 108.4(15)
C41A P1A C31A C36A 3.2(16)
C36A C31A C32A C33A -3.(2)
P1A C31A C32A C33A 179.7(13)
C31A C32A C33A C34A 4.(3)
C32A C33A C34A C35A -1.(3)
C33A C34A C35A C36A -3.(3)
C32A C31A C36A C35A 0.(3)
P1A C31A C36A C35A 176.9(13)
C34A C35A C36A C31A 3.(3)
C21A P1A C41A C46A -19.1(14)
C31A P1A C41A C46A 86.2(14)
C21A P1A C41A C42A 162.4(11)
C31A P1A C41A C42A -92.3(12)
C46A C41A C42A C43A 2.(2)
P1A C41A C42A C43A -179.1(12)
C41A C42A C43A C44A -1.(3)
C42A C43A C44A C45A 2.(3)
C43A C44A C45A C46A -4.(3)
C42A C41A C46A C45A -4.(2)
P1A C41A C46A C45A 177.4(12)
C44A C45A C46A C41A 5.(3)
C15 C11 C12 C13 1.6(6)
Zr1 C11 C12 C13 -65.5(4)
C15 C11 C12 Zr1 67.2(4)
C11 C12 C13 C14 -0.9(6)
Zr1 C12 C13 C14 -65.5(4)
C11 C12 C13 Zr1 64.7(4)
C12 C13 C14 C15 -0.2(6)
Zr1 C13 C14 C15 -66.2(4)
C12 C13 C14 Zr1 65.9(4)
C12 C11 C15 C14 -1.8(6)
Zr1 C11 C15 C14 66.2(4)
C12 C11 C15 Zr1 -68.0(4)
C13 C14 C15 C11 1.2(6)
Zr1 C14 C15 C11 -65.6(4)
C13 C14 C15 Zr1 66.8(4)
C20 C16 C17 C18 1.4(6)
Zr1 C16 C17 C18 66.9(3)
C20 C16 C17 Zr1 -65.5(3)
C16 C17 C18 C19 -0.5(6)
Zr1 C17 C18 C19 66.0(3)
C16 C17 C18 Zr1 -66.5(3)
C17 C18 C19 C20 -0.6(6)
Zr1 C18 C19 C20 65.2(4)
C17 C18 C19 Zr1 -65.7(3)
C18 C19 C20 C16 1.4(6)
Zr1 C19 C20 C16 67.0(3)
C18 C19 C20 Zr1 -65.6(4)
C17 C16 C20 C19 -1.7(6)
Zr1 C16 C20 C19 -67.8(4)
C17 C16 C20 Zr1 66.1(3)
N2 C1 N1 C51 -176.1(7)
C22 C1 N1 C51 7.5(10)
Zr1 C1 N1 C51 -176.1(8)
N2 C1 N1 C51A -177.8(7)
C22A C1 N1 C51A 6.1(10)
Zr1 C1 N1 C51A -177.8(8)
N2 C1 N1 Zr1 0.0(4)
C22 C1 N1 Zr1 -176.3(6)
C22A C1 N1 Zr1 -176.1(5)
C1 N1 C51 C52 -135.2(12)
Zr1 N1 C51 C52 51.9(18)
C1 N1 C51 C56 106.3(13)
Zr1 N1 C51 C56 -66.6(19)
N1 C51 C52 C53 -179.4(14)
C56 C51 C52 C53 -61.4(19)
C51 C52 C53 C54 57.3(19)
C52 C53 C54 C55 -58.1(18)
C53 C54 C55 C56 60.0(15)
C54 C55 C56 C51 -60.5(15)
N1 C51 C56 C55 -179.4(12)
C52 C51 C56 C55 62.6(16)
C1 N1 C51A C56A 133.0(13)
Zr1 N1 C51A C56A -43.(2)
C1 N1 C51A C52A -104.8(16)
Zr1 N1 C51A C52A 79.1(17)
N1 C51A C52A C53A 178.5(14)
C56A C51A C52A C53A -53.6(18)
C51A C52A C53A C54A 56.3(19)
C52A C53A C54A C55A -57.4(18)
C53A C54A C55A C56A 56.2(17)
N1 C51A C56A C55A -174.5(14)
C52A C51A C56A C55A 59.4(19)
C54A C55A C56A C51A -61.0(19)
C1 N2 C61 C66 -144.3(5)
Zr1 N2 C61 C66 43.8(7)
C1 N2 C61 C62 91.9(6)
Zr1 N2 C61 C62 -80.0(8)
N2 C61 C62 C63 -178.2(5)
C66 C61 C62 C63 56.7(6)
C61 C62 C63 C64 -57.6(7)
C62 C63 C64 C65 55.2(7)
C63 C64 C65 C66 -52.6(8)
N2 C61 C66 C65 -179.7(4)
C62 C61 C66 C65 -54.6(6)
C64 C65 C66 C61 53.6(8)
C76 C71 C72 F72 -178.5(5)
B1 C71 C72 F72 -5.7(8)
C76 C71 C72 C73 0.3(8)
B1 C71 C72 C73 173.1(5)
F72 C72 C73 F73 -1.4(9)
C71 C72 C73 F73 179.8(5)
F72 C72 C73 C74 -179.9(5)
C71 C72 C73 C74 1.3(9)
F73 C73 C74 F74 -0.4(8)
C72 C73 C74 F74 178.2(5)
F73 C73 C74 C75 179.9(5)
C72 C73 C74 C75 -1.5(8)
F74 C74 C75 F75 1.8(7)
C73 C74 C75 F75 -178.6(5)
F74 C74 C75 C76 -179.5(4)
C73 C74 C75 C76 0.1(8)
F75 C75 C76 F76 1.2(7)
C74 C75 C76 F76 -177.5(4)
F75 C75 C76 C71 -179.7(4)
C74 C75 C76 C71 1.6(8)
C72 C71 C76 F76 177.3(4)
B1 C71 C76 F76 5.3(8)
C72 C71 C76 C75 -1.8(7)
B1 C71 C76 C75 -173.8(5)
C86 C81 C82 F82 176.4(4)
B1 C81 C82 F82 5.9(7)
C86 C81 C82 C83 -3.1(7)
B1 C81 C82 C83 -173.6(5)
F82 C82 C83 F83 2.6(7)
C81 C82 C83 F83 -177.9(5)
F82 C82 C83 C84 -177.0(4)
C81 C82 C83 C84 2.5(8)
F83 C83 C84 F84 0.0(7)
C82 C83 C84 F84 179.6(4)
F83 C83 C84 C85 179.5(4)
C82 C83 C84 C85 -0.9(7)
F84 C84 C85 F85 -0.1(7)
C83 C84 C85 F85 -179.6(4)
F84 C84 C85 C86 179.8(5)
C83 C84 C85 C86 0.3(7)
C82 C81 C86 F86 -179.2(4)
B1 C81 C86 F86 -9.5(8)
C82 C81 C86 C85 2.3(7)
B1 C81 C86 C85 171.9(5)
F85 C85 C86 F86 0.2(7)
C84 C85 C86 F86 -179.7(4)
F85 C85 C86 C81 178.8(4)
C84 C85 C86 C81 -1.1(8)
C82 C81 B1 C91A 61.5(8)
C86 C81 B1 C91A -107.6(8)
C82 C81 B1 C101 -175.9(7)
C86 C81 B1 C101 15.0(9)
C82 C81 B1 C71 -57.5(6)
C86 C81 B1 C71 133.4(5)
C82 C81 B1 C91 68.2(7)
C86 C81 B1 C91 -100.9(7)
C82 C81 B1 C111 -166.6(8)
C86 C81 B1 C111 24.4(9)
C72 C71 B1 C91A 56.5(12)
C76 C71 B1 C91A -131.9(11)
C72 C71 B1 C101 -58.2(7)
C76 C71 B1 C101 113.4(7)
C72 C71 B1 C81 173.7(5)
C76 C71 B1 C81 -14.7(7)
C72 C71 B1 C91 58.6(11)
C76 C71 B1 C91 -129.9(10)
C72 C71 B1 C111 -73.6(8)
C76 C71 B1 C111 98.0(8)
C101 B1 C91 C92 125.(2)
C81 B1 C91 C92 -111.(2)
C71 B1 C91 C92 12.(3)
C101 B1 C91 C96 -56.(2)
C81 B1 C91 C96 68.3(19)
C71 B1 C91 C96 -168.7(15)
C96 C91 C92 F92 179.9(19)
B1 C91 C92 F92 -1.(3)
C96 C91 C92 C93 -5.(3)
B1 C91 C92 C93 174.6(16)
F92 C92 C93 F93 0.(2)
C91 C92 C93 F93 -175.4(18)
F92 C92 C93 C94 177.8(16)
C91 C92 C93 C94 2.(3)
F93 C93 C94 F94 -2.(2)
C92 C93 C94 F94 -179.9(14)
F93 C93 C94 C95 177.9(14)
C92 C93 C94 C95 0.(2)
F94 C94 C95 F95 -2.(2)
C93 C94 C95 F95 178.3(14)
F94 C94 C95 C96 -179.5(14)
C93 C94 C95 C96 0.(2)
F95 C95 C96 F96 4.(3)
C94 C95 C96 F96 -178.1(19)
F95 C95 C96 C91 178.7(18)
C94 C95 C96 C91 -3.(3)
C92 C91 C96 F96 -180.(2)
B1 C91 C96 F96 1.(3)
C92 C91 C96 C95 5.(3)
B1 C91 C96 C95 -174.0(16)
C81 B1 C101 C106 58.9(13)
C71 B1 C101 C106 -66.0(12)
C91 B1 C101 C106 170.1(12)
C81 B1 C101 C102 -130.0(14)
C71 B1 C101 C102 105.1(15)
C91 B1 C101 C102 -18.8(18)
C106 C101 C102 C103 0.(2)
B1 C101 C102 C103 -170.9(12)
C106 C101 C102 F102 175.9(12)
B1 C101 C102 F102 5.(2)
C101 C102 C103 F103 179.3(13)
F102 C102 C103 F103 3.2(16)
C101 C102 C103 C104 -1.(2)
F102 C102 C103 C104 -176.6(11)
F103 C103 C104 C105 -177.1(11)
C102 C103 C104 C105 2.7(18)
F103 C103 C104 F104 -1.2(17)
C102 C103 C104 F104 178.6(11)
F104 C104 C105 C106 179.7(12)
C103 C104 C105 C106 -4.4(19)
F104 C104 C105 F105 4.5(19)
C103 C104 C105 F105 -179.7(11)
C102 C101 C106 C105 -2.(2)
B1 C101 C106 C105 170.4(11)
C102 C101 C106 F106 179.7(13)
B1 C101 C106 F106 -7.8(19)
C104 C105 C106 C101 4.(2)
F105 C105 C106 C101 179.4(12)
C104 C105 C106 F106 -177.5(12)
F105 C105 C106 F106 -2.4(18)
C81 B1 C91A C92A -99.(2)
C71 B1 C91A C92A 23.(3)
C111 B1 C91A C92A 139.(2)
C81 B1 C91A C96A 60.(2)
C71 B1 C91A C96A -177.2(19)
C111 B1 C91A C96A -61.(3)
C96A C91A C92A F92A -176.(2)
B1 C91A C92A F92A -15.(4)
C96A C91A C92A C93A 11.(4)
B1 C91A C92A C93A 171.9(19)
F92A C92A C93A F93A -1.(3)
C91A C92A C93A F93A 172.(2)
F92A C92A C93A C94A 177.3(19)
C91A C92A C93A C94A -10.(3)
F93A C93A C94A F94A 0.(2)
C92A C93A C94A F94A -178.2(16)
F93A C93A C94A C95A -176.3(15)
C92A C93A C94A C95A 5.(3)
F94A C94A C95A F95A 4.(3)
C93A C94A C95A F95A -179.5(16)
F94A C94A C95A C96A 179.4(17)
C93A C94A C95A C96A -4.(3)
F95A C95A C96A F96A -4.(3)
C94A C95A C96A F96A -180.(2)
F95A C95A C96A C91A -177.(2)
C94A C95A C96A C91A 7.(3)
C92A C91A C96A F96A 177.(2)
B1 C91A C96A F96A 14.(4)
C92A C91A C96A C95A -10.(4)
B1 C91A C96A C95A -172.8(19)
C91A B1 C111 C116 174.6(17)
C81 B1 C111 C116 53.(2)
C71 B1 C111 C116 -65.1(19)
C91A B1 C111 C112 -12.(3)
C81 B1 C111 C112 -133.4(18)
C71 B1 C111 C112 108.1(19)
C116 C111 C112 F112 179.6(15)
B1 C111 C112 F112 5.(3)
C116 C111 C112 C113 -5.(3)
B1 C111 C112 C113 -179.1(16)
F112 C112 C113 C114 -177.9(14)
C111 C112 C113 C114 6.(3)
F112 C112 C113 F113 -3.(2)
C111 C112 C113 F113 -178.6(18)
C112 C113 C114 C115 -2.(2)
F113 C113 C114 C115 -176.8(15)
C112 C113 C114 F114 178.2(16)
F113 C113 C114 F114 3.(3)
C113 C114 C115 F115 -177.8(15)
F114 C114 C115 F115 2.(3)
C113 C114 C115 C116 -3.(3)
F114 C114 C115 C116 176.9(16)
C112 C111 C116 F116 -178.7(18)
B1 C111 C116 F116 -5.(3)
C112 C111 C116 C115 -1.(3)
B1 C111 C116 C115 173.4(15)
C114 C115 C116 C111 5.(3)
F115 C115 C116 C111 179.3(17)
C114 C115 C116 F116 -177.3(17)
F115 C115 C116 F116 -3.(2)

loop_
_platon_squeeze_void_nr
_platon_squeeze_void_average_x
_platon_squeeze_void_average_y
_platon_squeeze_void_average_z
_platon_squeeze_void_volume
_platon_squeeze_void_count_electrons
1 -0.013 0.000 0.000 641.4 91.8
